data_4108298
loop_
_publ_author_name
'Matthew T. Olsen'
'Maurizio Bruschi'
'Luca De Gioia'
'Thomas B. Rauchfuss'
'Scott R. Wilson'

_publ_contact_author
; 
Scott R. Wilson 
University of Illinois 
School of Chemical Sciences, Box 59-1 
505 South Mathews Avenue 
Urbana, Illinois  61801 
USA 
;
_publ_contact_author_email srwilson@uiuc.edu
_publ_contact_author_fax '1  217 244 8068'
_publ_contact_author_phone '1  217 244 1708'
_publ_section_title
;
 Nitrosyl Derivatives of Diiron(I) Dithiolates Mimic the Structure and
 Lewis Acidity of the [FeFe]-Hydrogenase Active Site
;
_journal_name_full 'Journal of the American Chemical Society'
_journal_page_first 12021
_journal_page_last 12030
_journal_paper_doi 10.1021/ja802268p
_journal_volume 130
_journal_year 2008
_chemical_formula_moiety 'C14 H33 Fe2 N O3 P3 S2, B F4'
_chemical_formula_sum 'C14 H33 B F4 Fe2 N O3 P3 S2'
_chemical_formula_weight 618.95
_chemical_name_systematic
; 
? 
;
_space_group_IT_number 14
_symmetry_cell_setting monoclinic
_symmetry_space_group_name_Hall '-P 2ybc'
_symmetry_space_group_name_H-M 'P 1 21/c 1'
_atom_sites_solution_hydrogens geom
_atom_sites_solution_primary direct
_atom_sites_solution_secondary difmap
_audit_creation_method SHELXL-97
_audit_update_record
; 
2008-03-04   text and data added, mto 
;
_cell_angle_alpha 90.00
_cell_angle_beta 94.7540(10)
_cell_angle_gamma 90.00
_cell_formula_units_Z 4
_cell_length_a 12.1879(3)
_cell_length_b 12.7453(3)
_cell_length_c 16.8713(3)
_cell_measurement_reflns_used 6783
_cell_measurement_temperature 193(2)
_cell_measurement_theta_max 28.09
_cell_measurement_theta_min 2.32
_cell_volume 2611.75(10)
_computing_cell_refinement 'SAINT V7.23A (Bruker, 2005)'
_computing_data_collection 'APEX2 V2.0-1 (Bruker, 2004)'
_computing_data_reduction
; 
SAINT V7.23A, XPREP V2005/2, SADABS V2007/4 (Bruker, 2005 & 2007) 
;
_computing_molecular_graphics 'SHELXTL V6.12 (Bruker, 2005)'
_computing_publication_material 'XCIF V6.12 (Bruker, 2005)'
_computing_structure_refinement 'SHELXTL V6.12 (Bruker, 2005)'
_computing_structure_solution 'SHELXTL V6.12 (Bruker, 2005)'
_diffrn_ambient_temperature 193(2)
_diffrn_measured_fraction_theta_full 0.992
_diffrn_measured_fraction_theta_max 0.992
_diffrn_measurement_device 'Bruker Kappa/ApexII CCD'
_diffrn_measurement_method 'profile data from \f and \w scans'
_diffrn_radiation_monochromator graphite
_diffrn_radiation_source 'fine-focus sealed tube'
_diffrn_radiation_type MoK\a
_diffrn_radiation_wavelength 0.71073
_diffrn_radiation_wavelength_id ga50xas
_diffrn_reflns_av_R_equivalents 0.0534
_diffrn_reflns_av_sigmaI/netI 0.0414
_diffrn_reflns_limit_h_max 16
_diffrn_reflns_limit_h_min -16
_diffrn_reflns_limit_k_max 17
_diffrn_reflns_limit_k_min -16
_diffrn_reflns_limit_l_max 22
_diffrn_reflns_limit_l_min -22
_diffrn_reflns_number 32522
_diffrn_reflns_theta_full 28.48
_diffrn_reflns_theta_max 28.48
_diffrn_reflns_theta_min 1.68
_exptl_absorpt_coefficient_mu 1.499
_exptl_absorpt_correction_T_max 0.9704
_exptl_absorpt_correction_T_min 0.6306
_exptl_absorpt_correction_type integration
_exptl_absorpt_process_details 'SHELXTL/XPREP V2005/2 (Bruker, 2005)'
_exptl_crystal_colour red
_exptl_crystal_density_diffrn 1.574
_exptl_crystal_description platy
_exptl_crystal_F_000 1272
_exptl_crystal_id ga50xas
_exptl_crystal_preparation
; 
The data crystal was mounted using oil (Parantone-N, Exxon) to a 
0.3 mm cryo-loop (Hampton Research) with the (-1 -4 8) scattering 
planes roughly normal to the spindle axis. 
;
_exptl_crystal_size_max 0.34
_exptl_crystal_size_mid 0.28
_exptl_crystal_size_min 0.02
_refine_diff_density_max 0.792
_refine_diff_density_min -0.582
_refine_diff_density_rms 0.101
_refine_ls_extinction_method none
_refine_ls_goodness_of_fit_ref 1.068
_refine_ls_hydrogen_treatment noref
_refine_ls_matrix_type full
_refine_ls_number_parameters 373
_refine_ls_number_reflns 6558
_refine_ls_number_restraints 406
_refine_ls_restrained_S_all 1.065
_refine_ls_R_factor_all 0.0665
_refine_ls_R_factor_gt 0.0479
_refine_ls_shift/su_max 0.012
_refine_ls_shift/su_mean 0.000
_refine_ls_structure_factor_coef Fsqd
_refine_ls_weighting_details 'calc w=1/[\s^2^(Fo^2^)+(0.0412P)^2^+7.8115P] where P=(Fo^2^+2Fc^2^)/3'
_refine_ls_weighting_scheme calc
_refine_ls_wR_factor_gt 0.1180
_refine_ls_wR_factor_ref 0.1265
_reflns_number_gt 5055
_reflns_number_total 6558
_reflns_threshold_expression >2sigma(I)
_cod_data_source_file ja802268p_si_002_3.cif
_cod_data_source_block ga50xas
_cod_original_sg_symbol_Hall '-P 2ybc '
_cod_original_sg_symbol_H-M 'P 21/c '
_cod_database_code 4108298

loop_
_symmetry_equiv_pos_as_xyz
'x, y, z'
'-x, y+1/2, -z+1/2'
'-x, -y, -z'
'x, -y-1/2, z-1/2'

loop_
_atom_site_label
_atom_site_type_symbol
_atom_site_fract_x
_atom_site_fract_y
_atom_site_fract_z
_atom_site_U_iso_or_equiv
_atom_site_adp_type
_atom_site_occupancy
_atom_site_symmetry_multiplicity
_atom_site_calc_flag
_atom_site_refinement_flags
_atom_site_disorder_assembly
_atom_site_disorder_group
C1 C 0.5543(4) 0.0794(4) 0.1057(3) 0.0553(14) Uani 1 1 d . . .
H1A H 0.5277 0.0242 0.0685 0.083 Uiso 1 1 calc R . .
H1B H 0.5043 0.1397 0.1003 0.083 Uiso 1 1 calc R . .
H1C H 0.5569 0.0525 0.1603 0.083 Uiso 1 1 calc R . .
C2 C 0.7578(4) -0.0067(3) 0.0746(3) 0.0450(11) Uani 1 1 d . . .
H2A H 0.7168 -0.0478 0.0329 0.067 Uiso 1 1 calc R . .
H2B H 0.7585 -0.0442 0.1253 0.067 Uiso 1 1 calc R . .
H2C H 0.8336 0.0034 0.0607 0.067 Uiso 1 1 calc R . .
C3 C 0.6742(4) 0.1630(4) -0.0197(3) 0.0462(11) Uani 1 1 d . . .
H3A H 0.6368 0.1079 -0.0522 0.069 Uiso 1 1 calc R . .
H3B H 0.7464 0.1770 -0.0390 0.069 Uiso 1 1 calc R . .
H3C H 0.6298 0.2272 -0.0234 0.069 Uiso 1 1 calc R . .
C4 C 0.6309(4) 0.4464(4) 0.2291(3) 0.0421(10) Uani 1 1 d . . .
H4A H 0.5830 0.5065 0.2149 0.063 Uiso 1 1 calc R . .
H4B H 0.7031 0.4718 0.2510 0.063 Uiso 1 1 calc R . .
H4C H 0.5978 0.4034 0.2689 0.063 Uiso 1 1 calc R . .
C5 C 0.5038(3) 0.3418(4) 0.1096(3) 0.0452(11) Uani 1 1 d . . .
H5A H 0.4622 0.4077 0.1072 0.068 Uiso 1 1 calc R . .
H5B H 0.4731 0.2942 0.1477 0.068 Uiso 1 1 calc R . .
H5C H 0.4987 0.3091 0.0569 0.068 Uiso 1 1 calc R . .
C6 C 0.6840(4) 0.4620(4) 0.0673(3) 0.0475(12) Uani 1 1 d . . .
H6A H 0.6297 0.5189 0.0631 0.071 Uiso 1 1 calc R . .
H6B H 0.6851 0.4267 0.0157 0.071 Uiso 1 1 calc R . .
H6C H 0.7571 0.4910 0.0829 0.071 Uiso 1 1 calc R . .
C7 C 0.9283(3) 0.3569(3) 0.0351(2) 0.0281(8) Uani 1 1 d . . .
C8 C 0.9648(3) 0.1657(3) 0.0344(2) 0.0281(8) Uani 1 1 d . . .
C9 C 1.2159(4) 0.1683(4) 0.1586(3) 0.0440(11) Uani 1 1 d . . .
H9A H 1.2946 0.1812 0.1552 0.066 Uiso 1 1 calc R . .
H9B H 1.1937 0.1057 0.1276 0.066 Uiso 1 1 calc R . .
H9C H 1.2016 0.1575 0.2143 0.066 Uiso 1 1 calc R . .
C10 C 1.1928(3) 0.2982(4) 0.0234(2) 0.0391(10) Uani 1 1 d . . .
H10A H 1.2727 0.3084 0.0313 0.059 Uiso 1 1 calc R . .
H10B H 1.1589 0.3598 -0.0034 0.059 Uiso 1 1 calc R . .
H10C H 1.1769 0.2358 -0.0095 0.059 Uiso 1 1 calc R . .
C11 C 1.1947(4) 0.3941(4) 0.1741(3) 0.0454(11) Uani 1 1 d . . .
H11A H 1.2750 0.3875 0.1815 0.068 Uiso 1 1 calc R . .
H11B H 1.1646 0.3973 0.2261 0.068 Uiso 1 1 calc R . .
H11C H 1.1753 0.4583 0.1442 0.068 Uiso 1 1 calc R . .
C12 C 0.9773(4) 0.1508(4) 0.2973(2) 0.0394(10) Uani 1 1 d . . .
H12A H 0.9177 0.1396 0.3328 0.047 Uiso 1 1 calc R . .
H12B H 1.0340 0.0964 0.3104 0.047 Uiso 1 1 calc R . .
C13 C 1.0280(4) 0.2560(4) 0.3158(3) 0.0420(11) Uani 1 1 d . . .
H13A H 1.0905 0.2655 0.2827 0.050 Uiso 1 1 calc R . .
H13B H 1.0582 0.2561 0.3721 0.050 Uiso 1 1 calc R . .
C14 C 0.9519(4) 0.3484(4) 0.3028(2) 0.0357(9) Uani 1 1 d . . .
H14A H 0.9930 0.4127 0.3197 0.043 Uiso 1 1 calc R . .
H14B H 0.8911 0.3404 0.3378 0.043 Uiso 1 1 calc R . .
N1 N 0.7139(3) 0.1979(3) 0.2578(2) 0.0348(8) Uani 1 1 d . . .
O1 O 0.6920(3) 0.1617(4) 0.3180(2) 0.0715(12) Uani 1 1 d . . .
O2 O 0.9129(3) 0.4152(3) -0.01600(18) 0.0458(8) Uani 1 1 d . . .
O3 O 0.9735(3) 0.1074(2) -0.01670(17) 0.0423(7) Uani 1 1 d . . .
P1 P 0.69211(8) 0.12017(8) 0.08351(6) 0.0307(2) Uani 1 1 d . . .
P2 P 0.64745(8) 0.36856(8) 0.14136(6) 0.0279(2) Uani 1 1 d . . .
P3 P 1.13740(8) 0.28086(8) 0.11901(6) 0.0276(2) Uani 1 1 d . . .
S1 S 0.92041(8) 0.13009(7) 0.19451(5) 0.0268(2) Uani 1 1 d . . .
S2 S 0.89189(7) 0.36760(7) 0.20078(5) 0.02511(19) Uani 1 1 d . . .
Fe1 Fe 0.76990(4) 0.23432(4) 0.17588(3) 0.02160(12) Uani 1 1 d . . .
Fe2 Fe 0.95452(4) 0.25972(4) 0.10972(3) 0.02160(13) Uani 1 1 d . . .
B1 B 0.4061(7) 0.2581(6) 0.8684(5) 0.0505(19) Uani 0.461(3) 1 d PDU A 1
F1 F 0.2999(6) 0.2944(9) 0.8528(7) 0.061(2) Uani 0.461(3) 1 d PDU A 1
F2 F 0.4122(7) 0.1911(5) 0.9332(4) 0.0564(18) Uani 0.461(3) 1 d PDU A 1
F3 F 0.4756(8) 0.3430(6) 0.8850(5) 0.054(2) Uani 0.461(3) 1 d PDU A 1
F4 F 0.4391(7) 0.2045(8) 0.8034(4) 0.0776(19) Uani 0.461(3) 1 d PDU A 1
B2 B 0.4083(7) 0.2594(7) 0.8479(5) 0.051(2) Uani 0.370(5) 1 d PDU B 2
F5 F 0.2953(6) 0.2668(11) 0.8455(8) 0.067(3) Uani 0.370(5) 1 d PDU B 2
F6 F 0.4569(10) 0.3241(8) 0.9063(5) 0.057(2) Uani 0.370(5) 1 d PDU B 2
F7 F 0.4430(7) 0.2893(7) 0.7748(4) 0.057(2) Uani 0.370(5) 1 d PDU B 2
F8 F 0.4402(8) 0.1570(6) 0.8627(6) 0.074(2) Uani 0.370(5) 1 d PDU B 2
B3 B 0.3926(12) 0.2478(12) 0.8529(10) 0.059(2) Uani 0.169(5) 1 d PDU C 3
F9 F 0.2856(12) 0.285(2) 0.8449(18) 0.065(3) Uani 0.169(5) 1 d PDU C 3
F10 F 0.424(2) 0.2301(17) 0.9322(9) 0.058(3) Uani 0.169(5) 1 d PDU C 3
F11 F 0.4615(15) 0.3213(12) 0.8227(13) 0.062(3) Uani 0.169(5) 1 d PDU C 3
F12 F 0.3988(18) 0.1548(13) 0.8111(11) 0.064(3) Uani 0.169(5) 1 d PDU C 3

loop_
_atom_site_aniso_label
_atom_site_aniso_U_11
_atom_site_aniso_U_22
_atom_site_aniso_U_33
_atom_site_aniso_U_23
_atom_site_aniso_U_13
_atom_site_aniso_U_12
C1 0.039(3) 0.056(3) 0.073(4) -0.017(3) 0.016(2) -0.023(2)
C2 0.048(3) 0.031(2) 0.057(3) -0.012(2) 0.010(2) -0.006(2)
C3 0.040(2) 0.064(3) 0.032(2) -0.005(2) -0.0082(18) 0.000(2)
C4 0.042(2) 0.036(2) 0.049(3) -0.013(2) 0.009(2) 0.0054(19)
C5 0.0240(19) 0.057(3) 0.054(3) -0.005(2) -0.0050(18) 0.0047(19)
C6 0.044(3) 0.042(3) 0.059(3) 0.022(2) 0.016(2) 0.012(2)
C7 0.0252(17) 0.033(2) 0.0265(18) 0.0005(16) 0.0042(14) 0.0006(15)
C8 0.0314(19) 0.029(2) 0.0242(18) 0.0048(16) 0.0043(14) 0.0002(15)
C9 0.034(2) 0.050(3) 0.047(3) 0.009(2) -0.0021(19) 0.013(2)
C10 0.030(2) 0.055(3) 0.034(2) 0.003(2) 0.0097(17) -0.0016(19)
C11 0.032(2) 0.049(3) 0.055(3) -0.012(2) 0.002(2) -0.007(2)
C12 0.047(2) 0.047(3) 0.0232(19) 0.0080(18) -0.0023(17) 0.013(2)
C13 0.037(2) 0.064(3) 0.0242(19) -0.002(2) -0.0052(16) 0.003(2)
C14 0.040(2) 0.042(2) 0.0236(18) -0.0058(17) -0.0013(16) -0.0052(18)
N1 0.0295(17) 0.041(2) 0.0354(18) 0.0066(16) 0.0126(14) 0.0053(15)
O1 0.067(2) 0.101(3) 0.051(2) 0.033(2) 0.0324(19) 0.018(2)
O2 0.0549(19) 0.0483(19) 0.0345(16) 0.0165(15) 0.0055(14) 0.0119(15)
O3 0.061(2) 0.0371(17) 0.0299(15) -0.0045(13) 0.0105(14) 0.0002(15)
P1 0.0268(5) 0.0294(5) 0.0361(5) -0.0060(4) 0.0032(4) -0.0057(4)
P2 0.0232(4) 0.0279(5) 0.0331(5) 0.0017(4) 0.0052(4) 0.0029(4)
P3 0.0202(4) 0.0351(6) 0.0274(5) 0.0015(4) 0.0012(4) 0.0006(4)
S1 0.0296(4) 0.0266(5) 0.0243(4) 0.0045(4) 0.0034(3) 0.0054(4)
S2 0.0238(4) 0.0267(5) 0.0247(4) -0.0020(4) 0.0013(3) -0.0031(3)
Fe1 0.0201(2) 0.0216(3) 0.0234(2) 0.0004(2) 0.00377(18) -0.00082(19)
Fe2 0.0191(2) 0.0265(3) 0.0191(2) 0.0020(2) 0.00125(17) 0.00038(19)
B1 0.040(4) 0.049(4) 0.062(4) 0.000(3) 0.004(4) 0.006(3)
F1 0.034(3) 0.090(5) 0.059(4) 0.005(4) -0.002(3) 0.013(3)
F2 0.048(3) 0.039(4) 0.078(4) 0.015(3) -0.017(3) -0.010(3)
F3 0.040(4) 0.050(4) 0.074(5) 0.006(3) 0.018(3) -0.011(3)
F4 0.073(4) 0.088(4) 0.072(4) -0.023(3) 0.013(3) 0.010(4)
B2 0.040(4) 0.054(5) 0.059(5) -0.004(4) 0.006(4) 0.005(4)
F5 0.038(4) 0.102(6) 0.060(4) 0.007(5) -0.002(4) 0.011(4)
F6 0.044(5) 0.069(5) 0.059(4) -0.014(4) 0.003(4) 0.014(4)
F7 0.048(4) 0.076(5) 0.047(4) -0.003(4) 0.006(3) 0.001(4)
F8 0.071(4) 0.057(4) 0.093(4) 0.007(4) -0.002(4) 0.003(3)
B3 0.045(4) 0.068(5) 0.064(4) -0.001(4) 0.003(4) 0.008(4)
F9 0.034(5) 0.102(7) 0.058(6) 0.007(6) -0.003(5) 0.016(5)
F10 0.045(5) 0.061(6) 0.064(5) -0.004(5) -0.012(5) 0.004(6)
F11 0.049(5) 0.061(5) 0.076(5) 0.001(5) 0.009(5) -0.003(4)
F12 0.070(7) 0.058(6) 0.066(6) -0.005(6) 0.015(6) -0.006(6)

loop_
_atom_type_symbol
_atom_type_description
_atom_type_scat_dispersion_real
_atom_type_scat_dispersion_imag
_atom_type_scat_source
C C 0.0033 0.0016 'International Tables Vol C Tables 4.2.6.8 and 6.1.1.4'
H H 0.0000 0.0000 'International Tables Vol C Tables 4.2.6.8 and 6.1.1.4'
B B 0.0013 0.0007 'International Tables Vol C Tables 4.2.6.8 and 6.1.1.4'
N N 0.0061 0.0033 'International Tables Vol C Tables 4.2.6.8 and 6.1.1.4'
O O 0.0106 0.0060 'International Tables Vol C Tables 4.2.6.8 and 6.1.1.4'
F F 0.0171 0.0103 'International Tables Vol C Tables 4.2.6.8 and 6.1.1.4'
P P 0.1023 0.0942 'International Tables Vol C Tables 4.2.6.8 and 6.1.1.4'
S S 0.1246 0.1234 'International Tables Vol C Tables 4.2.6.8 and 6.1.1.4'
Fe Fe 0.3463 0.8444 'International Tables Vol C Tables 4.2.6.8 and 6.1.1.4'

loop_
_exptl_crystal_face_index_h
_exptl_crystal_face_index_k
_exptl_crystal_face_index_l
_exptl_crystal_face_perp_dist
0.00 1.00 0.00 0.1700
0.00 -1.00 0.00 0.1700
0.00 0.00 -1.00 0.1400
0.00 0.00 1.00 0.0900
1.00 0.00 0.00 0.0100
-1.00 0.00 0.00 0.0100

loop_
_geom_angle_atom_site_label_1
_geom_angle_atom_site_label_2
_geom_angle_atom_site_label_3
_geom_angle
P1 C1 H1A 109.5
P1 C1 H1B 109.5
H1A C1 H1B 109.5
P1 C1 H1C 109.5
H1A C1 H1C 109.5
H1B C1 H1C 109.5
P1 C2 H2A 109.5
P1 C2 H2B 109.5
H2A C2 H2B 109.5
P1 C2 H2C 109.5
H2A C2 H2C 109.5
H2B C2 H2C 109.5
P1 C3 H3A 109.5
P1 C3 H3B 109.5
H3A C3 H3B 109.5
P1 C3 H3C 109.5
H3A C3 H3C 109.5
H3B C3 H3C 109.5
P2 C4 H4A 109.5
P2 C4 H4B 109.5
H4A C4 H4B 109.5
P2 C4 H4C 109.5
H4A C4 H4C 109.5
H4B C4 H4C 109.5
P2 C5 H5A 109.5
P2 C5 H5B 109.5
H5A C5 H5B 109.5
P2 C5 H5C 109.5
H5A C5 H5C 109.5
H5B C5 H5C 109.5
P2 C6 H6A 109.5
P2 C6 H6B 109.5
H6A C6 H6B 109.5
P2 C6 H6C 109.5
H6A C6 H6C 109.5
H6B C6 H6C 109.5
O2 C7 Fe2 176.1(4)
O3 C8 Fe2 177.1(4)
P3 C9 H9A 109.5
P3 C9 H9B 109.5
H9A C9 H9B 109.5
P3 C9 H9C 109.5
H9A C9 H9C 109.5
H9B C9 H9C 109.5
P3 C10 H10A 109.5
P3 C10 H10B 109.5
H10A C10 H10B 109.5
P3 C10 H10C 109.5
H10A C10 H10C 109.5
H10B C10 H10C 109.5
P3 C11 H11A 109.5
P3 C11 H11B 109.5
H11A C11 H11B 109.5
P3 C11 H11C 109.5
H11A C11 H11C 109.5
H11B C11 H11C 109.5
C13 C12 S1 116.3(3)
C13 C12 H12A 108.2
S1 C12 H12A 108.2
C13 C12 H12B 108.2
S1 C12 H12B 108.2
H12A C12 H12B 107.4
C12 C13 C14 115.6(4)
C12 C13 H13A 108.4
C14 C13 H13A 108.4
C12 C13 H13B 108.4
C14 C13 H13B 108.4
H13A C13 H13B 107.4
C13 C14 S2 115.8(3)
C13 C14 H14A 108.3
S2 C14 H14A 108.3
C13 C14 H14B 108.3
S2 C14 H14B 108.3
H14A C14 H14B 107.4
O1 N1 Fe1 167.5(3)
C2 P1 C3 101.9(2)
C2 P1 C1 100.5(2)
C3 P1 C1 104.0(2)
C2 P1 Fe1 117.62(17)
C3 P1 Fe1 118.17(17)
C1 P1 Fe1 112.25(17)
C4 P2 C6 104.8(2)
C4 P2 C5 100.0(2)
C6 P2 C5 101.9(2)
C4 P2 Fe1 108.27(16)
C6 P2 Fe1 118.04(15)
C5 P2 Fe1 121.35(17)
C10 P3 C9 101.5(2)
C10 P3 C11 101.6(2)
C9 P3 C11 105.6(2)
C10 P3 Fe2 113.24(14)
C9 P3 Fe2 114.89(16)
C11 P3 Fe2 117.91(15)
C12 S1 Fe2 114.91(16)
C12 S1 Fe1 106.60(15)
Fe2 S1 Fe1 70.79(3)
C14 S2 Fe2 115.48(15)
C14 S2 Fe1 106.15(14)
Fe2 S2 Fe1 70.72(3)
N1 Fe1 S1 96.01(12)
N1 Fe1 S2 111.30(14)
S1 Fe1 S2 84.43(4)
N1 Fe1 P1 102.39(14)
S1 Fe1 P1 90.39(4)
S2 Fe1 P1 146.26(4)
N1 Fe1 P2 96.63(12)
S1 Fe1 P2 165.19(4)
S2 Fe1 P2 83.82(4)
P1 Fe1 P2 94.41(4)
N1 Fe1 Fe2 145.02(12)
S1 Fe1 Fe2 54.27(3)
S2 Fe1 Fe2 54.08(3)
P1 Fe1 Fe2 96.38(3)
P2 Fe1 Fe2 111.18(3)
C8 Fe2 C7 88.97(17)
C8 Fe2 P3 90.15(13)
C7 Fe2 P3 94.89(12)
C8 Fe2 S2 164.05(13)
C7 Fe2 S2 90.39(13)
P3 Fe2 S2 105.78(4)
C8 Fe2 S1 89.26(12)
C7 Fe2 S1 158.79(12)
P3 Fe2 S1 106.25(4)
S2 Fe2 S1 85.60(4)
C8 Fe2 Fe1 109.84(12)
C7 Fe2 Fe1 106.17(12)
P3 Fe2 Fe1 150.80(4)
S2 Fe2 Fe1 55.20(3)
S1 Fe2 Fe1 54.95(3)
F4 B1 F1 110.2(6)
F4 B1 F2 108.8(6)
F1 B1 F2 110.2(6)
F4 B1 F3 109.5(6)
F1 B1 F3 108.9(6)
F2 B1 F3 109.2(5)
F5 B2 F8 109.7(6)
F5 B2 F6 110.4(6)
F8 B2 F6 109.8(6)
F5 B2 F7 109.4(6)
F8 B2 F7 108.6(6)
F6 B2 F7 108.9(6)
F10 B3 F11 109.8(6)
F10 B3 F9 109.5(6)
F11 B3 F9 109.3(6)
F10 B3 F12 109.3(6)
F11 B3 F12 109.4(6)
F9 B3 F12 109.4(6)

loop_
_geom_bond_atom_site_label_1
_geom_bond_atom_site_label_2
_geom_bond_distance
C1 P1 1.827(4)
C1 H1A 0.9800
C1 H1B 0.9800
C1 H1C 0.9800
C2 P1 1.817(5)
C2 H2A 0.9800
C2 H2B 0.9800
C2 H2C 0.9800
C3 P1 1.820(5)
C3 H3A 0.9800
C3 H3B 0.9800
C3 H3C 0.9800
C4 P2 1.807(4)
C4 H4A 0.9800
C4 H4B 0.9800
C4 H4C 0.9800
C5 P2 1.820(4)
C5 H5A 0.9800
C5 H5B 0.9800
C5 H5C 0.9800
C6 P2 1.809(4)
C6 H6A 0.9800
C6 H6B 0.9800
C6 H6C 0.9800
C7 O2 1.142(5)
C7 Fe2 1.776(4)
C8 O3 1.150(5)
C8 Fe2 1.758(4)
C9 P3 1.820(4)
C9 H9A 0.9800
C9 H9B 0.9800
C9 H9C 0.9800
C10 P3 1.814(4)
C10 H10A 0.9800
C10 H10B 0.9800
C10 H10C 0.9800
C11 P3 1.824(5)
C11 H11A 0.9800
C11 H11B 0.9800
C11 H11C 0.9800
C12 C13 1.498(7)
C12 S1 1.833(4)
C12 H12A 0.9900
C12 H12B 0.9900
C13 C14 1.504(6)
C13 H13A 0.9900
C13 H13B 0.9900
C14 S2 1.829(4)
C14 H14A 0.9900
C14 H14B 0.9900
N1 O1 1.167(5)
N1 Fe1 1.657(3)
P1 Fe1 2.2802(11)
P2 Fe1 2.3130(11)
P3 Fe2 2.2377(10)
S1 Fe2 2.2466(10)
S1 Fe1 2.2656(10)
S2 Fe2 2.2423(10)
S2 Fe1 2.2736(10)
Fe1 Fe2 2.6135(7)
B1 F4 1.379(6)
B1 F1 1.379(6)
B1 F2 1.385(6)
B1 F3 1.388(6)
B2 F5 1.378(7)
B2 F8 1.379(7)
B2 F6 1.381(7)
B2 F7 1.389(7)
B3 F10 1.381(7)
B3 F11 1.382(7)
B3 F9 1.383(7)
B3 F12 1.384(7)
